data_4517531
loop_
_publ_author_name
'Bismuto, Alessandro'
'Delcaillau, Tristan'
'M\"uller, Patrick'
'Morandi, Bill'

_publ_section_title
;
 Nickel-Catalyzed Amination of Aryl Thioethers: A Combined Synthetic and
 Mechanistic Study
;
_journal_name_full 'ACS Catalysis'
_journal_page_first 4630
_journal_page_last 4639
_journal_paper_doi 10.1021/acscatal.0c00393
_journal_year 2020
_chemical_formula_moiety 'C26 H48 Br2 Ni P2, C7 H8'
_chemical_formula_sum 'C33 H56 Br2 Ni P2'
_chemical_formula_weight 733.24
_space_group_crystal_system monoclinic
_space_group_IT_number 14
_space_group_name_Hall '-P 2ybc'
_space_group_name_H-M_alt 'P 1 21/c 1'
_atom_sites_solution_hydrogens geom
_atom_sites_solution_primary dual
_audit_creation_date 2019-09-26
_audit_creation_method
;
Olex2 1.2
(compiled 2018.05.29 svn.r3508 for OlexSys, GUI svn.r5506)
;
_cell_angle_alpha 90
_cell_angle_beta 99.0520(10)
_cell_angle_gamma 90
_cell_formula_units_Z 4
_cell_length_a 12.22030(10)
_cell_length_b 18.68700(10)
_cell_length_c 15.28660(10)
_cell_measurement_reflns_used 32864
_cell_measurement_temperature 100.0(1)
_cell_measurement_theta_max 79.1690
_cell_measurement_theta_min 3.0830
_cell_volume 3447.38(4)
_computing_cell_refinement 'CrysAlisPro 1.171.40.42a (Rigaku OD, 2019)'
_computing_data_collection 'CrysAlisPro 1.171.40.42a (Rigaku OD, 2019)'
_computing_data_reduction 'CrysAlisPro 1.171.40.42a (Rigaku OD, 2019)'
_computing_molecular_graphics 'Olex2 (Dolomanov et al., 2009)'
_computing_publication_material 'Olex2 (Dolomanov et al., 2009)'
_computing_structure_refinement 'ShelXL (Sheldrick, 2015)'
_computing_structure_solution 'ShelXT (Sheldrick, 2015)'
_diffrn_ambient_environment N~2~
_diffrn_ambient_temperature 100.0(1)
_diffrn_detector 'CCD plate'
_diffrn_detector_area_resol_mean 5.8140
_diffrn_detector_type 'Pilatus 300K'
_diffrn_measured_fraction_theta_full 1.000
_diffrn_measured_fraction_theta_max 0.986
_diffrn_measurement_details
;
List of Runs (angles in degrees, time in seconds):

  # Type    Start    End  Width  t~exp~   \w     \q     \k     \f   Frames
--------------------------------------------------------------------------
  1  \w    -20.00   5.00   0.50    0.10    --   49.37 -19.00   0.00   50
  2  \w    -25.00   0.00   0.50    0.10    --   49.37 -19.00 150.00   50
  3  \w     -1.00  25.00   0.50    0.10    --  -49.87  19.00-180.00   52
  4  \w   -112.00 -34.00   0.50    0.10    --  -49.87 -77.00-150.00  156
  5  \w    -30.00  -4.00   0.50    0.10    --  -49.87  77.00  90.00   52
  6  \w    -72.00 -43.00   0.50    0.10    --  -49.87  77.00  90.00   58
  7  \w     -5.00  26.00   0.50    0.10    --  -49.87  19.00 -90.00   62
  8  \w     -8.00  22.00   0.50    0.10    --  -49.87  19.00 -60.00   60
  9  \w     -4.00  21.00   0.50    0.10    --  -49.87  19.00 -30.00   50
 10  \w     -5.00  20.00   0.50    0.10    --  -49.87  19.00-120.00   50
 11  \w     -9.00  16.00   0.50    0.10    --  -49.87  19.00  60.00   50
 12  \w     -8.00  23.00   0.50    0.10    --  -49.87  19.00   0.00   62
 13  \w   -139.00 -99.00   0.50    0.25    --  -70.00 -38.00-150.00   80
 14  \w   -137.00 -85.00   0.50    0.25    --  -70.00 -99.00-150.00  104
 15  \w    -31.00   0.00   0.50    0.25    --  -70.00  38.00 -30.00   62
 16  \w    -84.00 -24.00   0.50    0.25    --  -70.00 125.00-150.00  120
 17  \w    -35.00  -1.00   0.50    0.25    --  -70.00  38.00-120.00   68
 18  \w   -125.00 -92.00   0.50    0.25    --  -70.00 -77.00  90.00   66
 19  \w    -86.00 -61.00   0.50    0.25    --  -70.00 -38.00-150.00   50
 20  \w    -89.00 -47.00   0.50    0.25    --  -70.00 -77.00  90.00   84
 21  \w     40.00  65.00   0.50    0.25    --  110.00 -99.00 -30.00   50
 22  \w     45.00  71.00   0.50    0.25    --  110.00 -99.00 120.00   52
 23  \w     38.00  63.00   0.50    0.25    --  110.00 -57.00-180.00   50
 24  \w     39.00  64.00   0.50    0.25    --  110.00 -57.00  30.00   50
 25  \w    122.00 171.00   0.50    0.25    --  110.00  19.00-180.00   98
 26  \w     94.00 174.00   0.50    0.25    --  110.00  57.00 120.00  160
 27  \w     99.00 176.00   0.50    0.25    --  110.00  38.00  90.00  154
 28  \w     81.00 106.00   0.50    0.25    --  110.00 -99.00 120.00   50
 29  \w     40.00  68.00   0.50    0.25    --  110.00 -57.00 -30.00   56
 30  \w     40.00  87.00   0.50    0.25    --  110.00-125.00  60.00   94
 31  \w     38.00  64.00   0.50    0.25    --  110.00 -57.00-120.00   52
 32  \w     42.00  67.00   0.50    0.25    --  110.00 -57.00 -60.00   50
 33  \w     86.00 174.00   0.50    0.25    --  110.00  77.00   0.00  176
 34  \w     86.00 175.00   0.50    0.25    --  110.00  77.00-180.00  178
 35  \w    107.00 174.00   0.50    0.25    --  110.00 125.00  60.00  134
 36  \w    120.00 175.00   0.50    0.25    --  110.00  19.00 150.00  110
 37  \w     39.00  65.00   0.50    0.25    --  110.00 -57.00  60.00   52
 38  \w     43.00  93.00   0.50    0.25    --  110.00 -99.00  60.00  100
 39  \w    117.00 165.00   0.50    0.25    --  110.00  77.00 -60.00   96
 40  \w     42.00 103.00   0.50    0.25    --  110.00 -99.00-180.00  122
 41  \w    143.00 175.00   0.50    0.25    --  110.00  19.00 -90.00   64
 42  \w     73.00 108.00   0.50    0.25    --  110.00 -99.00 -30.00   70
 43  \w     98.00 124.00   0.50    0.25    --  110.00  19.00  90.00   52
 44  \w    148.00 174.00   0.50    0.25    --  110.00  19.00-150.00   52
 45  \w     55.00 117.00   0.50    0.25    --  110.00-125.00 -60.00  124
;
_diffrn_measurement_device 'four-circle diffractometer'
_diffrn_measurement_device_type 'XtaLAB Synergy, Dualflex, Pilatus 300K'
_diffrn_measurement_method '\w scans'
_diffrn_orient_matrix_type 'CrysAlisPro convention (1999,Acta A55,543-557)'
_diffrn_orient_matrix_UB_11 0.0056814000
_diffrn_orient_matrix_UB_12 0.0709478000
_diffrn_orient_matrix_UB_13 -0.0504574000
_diffrn_orient_matrix_UB_21 0.1272725000
_diffrn_orient_matrix_UB_22 -0.0059682000
_diffrn_orient_matrix_UB_23 0.0125003000
_diffrn_orient_matrix_UB_31 -0.0085701000
_diffrn_orient_matrix_UB_32 -0.0415608000
_diffrn_orient_matrix_UB_33 -0.0877975000
_diffrn_radiation_monochromator mirror
_diffrn_radiation_probe x-ray
_diffrn_radiation_type CuK\a
_diffrn_radiation_wavelength 1.54184
_diffrn_reflns_av_R_equivalents 0.0410
_diffrn_reflns_av_unetI/netI 0.0235
_diffrn_reflns_Laue_measured_fraction_full 1.000
_diffrn_reflns_Laue_measured_fraction_max 0.986
_diffrn_reflns_limit_h_max 15
_diffrn_reflns_limit_h_min -15
_diffrn_reflns_limit_k_max 23
_diffrn_reflns_limit_k_min -23
_diffrn_reflns_limit_l_max 18
_diffrn_reflns_limit_l_min -19
_diffrn_reflns_number 48527
_diffrn_reflns_point_group_measured_fraction_full 1.000
_diffrn_reflns_point_group_measured_fraction_max 0.986
_diffrn_reflns_theta_full 67.684
_diffrn_reflns_theta_max 79.675
_diffrn_reflns_theta_min 3.663
_diffrn_source 'micro-focus sealed X-ray tube'
_diffrn_source_type 'PhotonJet (Cu) X-ray Source'
_exptl_absorpt_coefficient_mu 4.539
_exptl_absorpt_correction_T_max 1.000
_exptl_absorpt_correction_T_min 0.483
_exptl_absorpt_correction_type gaussian
_exptl_absorpt_process_details
;
CrysAlisPro 1.171.40.42a (Rigaku Oxford Diffraction, 2019)
Numerical absorption correction based on gaussian integration over
			a multifaceted crystal model
Empirical absorption correction using spherical harmonics,
 implemented in SCALE3 ABSPACK scaling algorithm.
;
_exptl_crystal_colour 'clear orange'
_exptl_crystal_colour_lustre clear
_exptl_crystal_colour_primary orange
_exptl_crystal_density_diffrn 1.413
_exptl_crystal_description block
_exptl_crystal_F_000 1528
_exptl_crystal_size_max 0.226
_exptl_crystal_size_mid 0.194
_exptl_crystal_size_min 0.083
_refine_diff_density_max 1.054
_refine_diff_density_min -1.246
_refine_diff_density_rms 0.094
_refine_ls_extinction_method none
_refine_ls_goodness_of_fit_ref 1.066
_refine_ls_hydrogen_treatment constr
_refine_ls_matrix_type full
_refine_ls_number_parameters 414
_refine_ls_number_reflns 7400
_refine_ls_number_restraints 287
_refine_ls_restrained_S_all 1.096
_refine_ls_R_factor_all 0.0539
_refine_ls_R_factor_gt 0.0515
_refine_ls_shift/su_max 0.000
_refine_ls_shift/su_mean 0.000
_refine_ls_structure_factor_coef Fsqd
_refine_ls_weighting_details 'w=1/[\s^2^(Fo^2^)+(0.0602P)^2^+9.7186P] where P=(Fo^2^+2Fc^2^)/3'
_refine_ls_weighting_scheme calc
_refine_ls_wR_factor_gt 0.1362
_refine_ls_wR_factor_ref 0.1379
_reflns_Friedel_coverage 0.000
_reflns_number_gt 6965
_reflns_number_total 7400
_reflns_threshold_expression 'I > 2\s(I)'
_cod_data_source_file cs0c00393_si_006.cif
_cod_data_source_block bm240919_2_1
_cod_depositor_comments 'Adding full bibliography for 4517528--4517534.cif.'
_cod_database_code 4517531
_shelx_shelxl_version_number 2018/3
_chemical_oxdiff_formula C33H56Br2NiP2
_shelx_space_group_comment
;
The symmetry employed for this shelxl refinement is uniquely defined
by the following loop, which should always be used as a source of
symmetry information in preference to the above space-group names.
They are only intended as comments.
;
_diffrn_oxdiff_digest_frames
;
01c47f98725f1db66416ac922b7b6d704e036324cc4
;
_reflns_odcompleteness_completeness 100.00
_reflns_odcompleteness_iscentric 1
_reflns_odcompleteness_theta 66.97
_olex2_refinement_description
;
1. Fixed Uiso
 At 1.2 times of:
  All C(H) groups, All C(H,H) groups
 At 1.5 times of:
  All C(H,H,H) groups
2. Restrained distances
 C2B-C1B = C2A-C1A
 1.52 with sigma of 0.01
 Br1A-Ni1 \\sim Br1-Ni1 \\sim Br2A-Ni1 \\sim Br2-Ni1
 with sigma of 0.02
 C2A-C1A \\sim C2B-C1B
 with sigma of 0.02
 C7A-C2A \\sim C3A-C2A \\sim C7A-C6A \\sim C4A-C3A \\sim C6A-C5A \\sim C5A-C4A
\\sim C3B-C2B \\sim C7B-C2B
 \\sim C4B-C3B \\sim C7B-C6B \\sim C5B-C4B \\sim C6B-C5B
 with sigma of 0.02
 C3A-C6A \\sim C4A-C7A \\sim C3B-C6B \\sim C4B-C7B
 with sigma of 0.02
 C3A-C7A \\sim C4A-C6A \\sim C3B-C7B \\sim C4B-C6B
 with sigma of 0.02
3. Restrained planarity
 C2A, C6A, C7A, C3A, C5A, C4A, C1A
 with sigma of 0.1
 C1B, C2B, C3B, C4B, C5B, C6B, C7B
 with sigma of 0.1
4. Uiso/Uaniso restraints and constraints
Uanis(C2A) \\sim Ueq, Uanis(C7A) \\sim Ueq, Uanis(C3A) \\sim Ueq, Uanis(C1A)
\\sim Ueq, Uanis(C6A) \\sim Ueq, Uanis(C4A) \\sim Ueq, Uanis(C5A) \\sim Ueq,
Uanis(C2B) \\sim Ueq, Uanis(C1B) \\sim Ueq, Uanis(C3B) \\sim Ueq, Uanis(C7B)
\\sim Ueq, Uanis(C4B) \\sim Ueq, Uanis(C6B) \\sim Ueq, Uanis(C5B) \\sim Ueq:
with sigma of 0.01 and sigma for terminal atoms of 0.02
Uanis(Br2) = Uanis(Br2A)
Uanis(Br1) = Uanis(Br1A)
5. Rigid body (RIGU) restrains
 Ni1, Br1A, Br1, Br2, Br2A
 with sigma for 1-2 distances of 0.004 and sigma for 1-3 distances of 0.004
 C1A, C2A, C7A, C3A, C6A, C4A, C5A
 with sigma for 1-2 distances of 0.004 and sigma for 1-3 distances of 0.004
 C1B, C2B, C3B, C7B, C4B, C6B, C5B
 with sigma for 1-2 distances of 0.004 and sigma for 1-3 distances of 0.004
6. Others
 Sof(C1B)=Sof(H1BA)=Sof(H1BB)=Sof(H1BC)=Sof(C2B)=Sof(C3B)=Sof(H3B)=Sof(C4B)=
 Sof(H4BA)=Sof(C5B)=Sof(H5BA)=Sof(C6B)=Sof(H6BA)=Sof(C7B)=Sof(H7BA)=1-FVAR(1)
 Sof(C2A)=Sof(C6A)=Sof(H6AA)=Sof(C7A)=Sof(H7AA)=Sof(C3A)=Sof(H3A)=Sof(C5A)=
 Sof(H5AA)=Sof(C4A)=Sof(H4AA)=Sof(C1A)=Sof(H1AA)=Sof(H1AB)=Sof(H1AC)=FVAR(1)
 Sof(Br2A)=Sof(Br1A)=1-FVAR(2)
 Sof(Br1)=Sof(Br2)=FVAR(2)
7.a Ternary CH refined with riding coordinates:
 C21(H21), C3(H3), C9(H9), C15(H15)
7.b Secondary CH2 refined with riding coordinates:
 C4(H4A,H4B), C1(H1A,H1B), C2(H2A,H2B), C26(H26A,H26B), C14(H14A,H14B),
 C10(H10A,H10B), C8(H8A,H8B), C22(H22A,H22B), C6(H6A,H6B), C5(H5A,H5B),
 C24(H24A,H24B), C25(H25A,H25B), C23(H23A,H23B), C20(H20A,H20B), C7(H7A,H7B),
 C12(H12A,H12B), C16(H16A,H16B), C11(H11A,H11B), C13(H13A,H13B), C19(H19A,H19B),
  C18(H18A,H18B), C17(H17A,H17B)
7.c Me refined with riding coordinates:
 C1A(H1AA,H1AB,H1AC), C1B(H1BA,H1BB,H1BC)
7.d Aromatic/amide H refined with riding coordinates:
 C6A(H6AA), C7A(H7AA), C3A(H3A), C5A(H5AA), C4A(H4AA), C3B(H3B), C4B(H4BA),
 C5B(H5BA), C6B(H6BA), C7B(H7BA)
;
_olex2_date_sample_data_collection 2019-09-25
_olex2_date_sample_submission 2019-09-25
_olex2_submission_original_sample_id bm240919_2_1
_olex2_submission_special_instructions 'No special instructions were received'
_oxdiff_exptl_absorpt_empirical_details
;
Empirical correction (ABSPACK) includes:
- Absorption correction using spherical harmonics
- Frame scaling
- Detector area scaling
;
_oxdiff_exptl_absorpt_empirical_full_max 1.334
_oxdiff_exptl_absorpt_empirical_full_min 0.851

loop_
_space_group_symop_operation_xyz
'x, y, z'
'-x, y+1/2, -z+1/2'
'-x, -y, -z'
'x, -y-1/2, z-1/2'

loop_
_atom_site_label
_atom_site_type_symbol
_atom_site_fract_x
_atom_site_fract_y
_atom_site_fract_z
_atom_site_U_iso_or_equiv
_atom_site_adp_type
_atom_site_occupancy
_atom_site_site_symmetry_order
_atom_site_calc_flag
_atom_site_refinement_flags_posn
_atom_site_refinement_flags_adp
_atom_site_refinement_flags_occupancy
_atom_site_disorder_assembly
_atom_site_disorder_group
Br1 Br 0.47617(6) 0.18699(4) 0.17332(5) 0.03375(16) Uani 0.908(3) 1 d D U P A 1
Ni1 Ni 0.34857(4) 0.23434(3) 0.25668(4) 0.02449(14) Uani 1 1 d D U . . .
Br2 Br 0.19555(6) 0.19046(6) 0.15678(5) 0.0538(3) Uani 0.908(3) 1 d D U P A 1
P1 P 0.48284(6) 0.28984(4) 0.33916(5) 0.02058(16) Uani 1 1 d . . . . .
P2 P 0.23919(7) 0.26881(4) 0.34707(5) 0.02456(18) Uani 1 1 d . . . . .
C21 C 0.1920(3) 0.19640(17) 0.4146(2) 0.0262(6) Uani 1 1 d . . . . .
H21 H 0.166711 0.219182 0.465652 0.031 Uiso 1 1 calc R . . . .
C3 C 0.6108(3) 0.23966(17) 0.3781(2) 0.0258(6) Uani 1 1 d . . . . .
H3 H 0.645000 0.228830 0.325801 0.031 Uiso 1 1 calc R . . . .
C9 C 0.5299(3) 0.37246(17) 0.2897(2) 0.0265(6) Uani 1 1 d . . . . .
H9 H 0.570037 0.400688 0.338511 0.032 Uiso 1 1 calc R . . . .
C4 C 0.5857(3) 0.16748(17) 0.4194(2) 0.0273(7) Uani 1 1 d . . . . .
H4A H 0.549499 0.175925 0.470543 0.033 Uiso 1 1 calc R . . . .
H4B H 0.535619 0.139956 0.376632 0.033 Uiso 1 1 calc R . . . .
C1 C 0.4365(3) 0.31992(17) 0.4415(2) 0.0267(6) Uani 1 1 d . . . . .
H1A H 0.456557 0.284316 0.487395 0.032 Uiso 1 1 calc R . . . .
H1B H 0.474058 0.364167 0.461090 0.032 Uiso 1 1 calc R . . . .
C2 C 0.3117(3) 0.33198(17) 0.4285(2) 0.0265(6) Uani 1 1 d . . . . .
H2A H 0.295254 0.380591 0.408371 0.032 Uiso 1 1 calc R . . . .
H2B H 0.285298 0.325918 0.484687 0.032 Uiso 1 1 calc R . . . .
C26 C 0.2876(3) 0.14672(19) 0.4512(3) 0.0317(7) Uani 1 1 d . . . . .
H26A H 0.346393 0.174489 0.485335 0.038 Uiso 1 1 calc R . . . .
H26B H 0.316966 0.124687 0.402311 0.038 Uiso 1 1 calc R . . . .
C14 C 0.4294(3) 0.4176(2) 0.2484(3) 0.0358(8) Uani 1 1 d . . . . .
H14A H 0.386351 0.390981 0.200367 0.043 Uiso 1 1 calc R . . . .
H14B H 0.382377 0.426810 0.292668 0.043 Uiso 1 1 calc R . . . .
C10 C 0.6082(3) 0.3617(2) 0.2230(3) 0.0350(8) Uani 1 1 d . . . . .
H10A H 0.571321 0.334212 0.173121 0.042 Uiso 1 1 calc R . . . .
H10B H 0.672620 0.334922 0.250332 0.042 Uiso 1 1 calc R . . . .
C15 C 0.1128(3) 0.3160(2) 0.2989(3) 0.0349(8) Uani 1 1 d . . . . .
H15 H 0.067600 0.281729 0.260292 0.042 Uiso 1 1 calc R . . . .
C8 C 0.6959(3) 0.2824(2) 0.4417(3) 0.0325(7) Uani 1 1 d . . . . .
H8A H 0.664927 0.294461 0.494503 0.039 Uiso 1 1 calc R . . . .
H8B H 0.713030 0.326610 0.413561 0.039 Uiso 1 1 calc R . . . .
C22 C 0.0940(3) 0.1530(2) 0.3665(3) 0.0398(9) Uani 1 1 d . . . . .
H22A H 0.032907 0.184960 0.345474 0.048 Uiso 1 1 calc R . . . .
H22B H 0.115788 0.129208 0.315518 0.048 Uiso 1 1 calc R . . . .
C6 C 0.7776(3) 0.1678(2) 0.5098(3) 0.0388(8) Uani 1 1 d . . . . .
H6A H 0.845376 0.140194 0.523511 0.047 Uiso 1 1 calc R . . . .
H6B H 0.749751 0.176875 0.564758 0.047 Uiso 1 1 calc R . . . .
C5 C 0.6922(3) 0.12487(19) 0.4476(3) 0.0352(8) Uani 1 1 d . . . . .
H5A H 0.674860 0.081317 0.477152 0.042 Uiso 1 1 calc R . . . .
H5B H 0.723396 0.111422 0.395451 0.042 Uiso 1 1 calc R . . . .
C24 C 0.1510(3) 0.0467(2) 0.4627(3) 0.0401(9) Uani 1 1 d . . . . .
H24A H 0.172566 0.020499 0.413377 0.048 Uiso 1 1 calc R . . . .
H24B H 0.126617 0.012382 0.503197 0.048 Uiso 1 1 calc R . . . .
C25 C 0.2499(3) 0.0882(2) 0.5101(3) 0.0377(8) Uani 1 1 d . . . . .
H25A H 0.310823 0.055343 0.527948 0.045 Uiso 1 1 calc R . . . .
H25B H 0.230379 0.109868 0.563148 0.045 Uiso 1 1 calc R . . . .
C23 C 0.0564(3) 0.0972(2) 0.4289(3) 0.0439(10) Uani 1 1 d . . . . .
H23A H 0.031574 0.121100 0.478565 0.053 Uiso 1 1 calc R . . . .
H23B H -0.005353 0.070074 0.397659 0.053 Uiso 1 1 calc R . . . .
C20 C 0.0415(3) 0.3421(2) 0.3666(3) 0.0387(9) Uani 1 1 d . . . . .
H20A H 0.023842 0.302185 0.402379 0.046 Uiso 1 1 calc R . . . .
H20B H 0.082586 0.377105 0.405579 0.046 Uiso 1 1 calc R . . . .
C7 C 0.8024(3) 0.2387(2) 0.4677(3) 0.0399(9) Uani 1 1 d . . . . .
H7A H 0.836243 0.229599 0.415494 0.048 Uiso 1 1 calc R . . . .
H7B H 0.854589 0.265914 0.509289 0.048 Uiso 1 1 calc R . . . .
C12 C 0.5452(4) 0.4769(2) 0.1483(3) 0.0443(10) Uani 1 1 d . . . . .
H12A H 0.569871 0.522829 0.128993 0.053 Uiso 1 1 calc R . . . .
H12B H 0.507630 0.451843 0.096591 0.053 Uiso 1 1 calc R . . . .
C16 C 0.1380(3) 0.3785(3) 0.2399(3) 0.0509(12) Uani 1 1 d . . . . .
H16A H 0.181785 0.414200 0.275858 0.061 Uiso 1 1 calc R . . . .
H16B H 0.180773 0.361285 0.195915 0.061 Uiso 1 1 calc R . . . .
C11 C 0.6450(3) 0.4336(2) 0.1904(3) 0.0377(8) Uani 1 1 d . . . . .
H11A H 0.685418 0.460037 0.239829 0.045 Uiso 1 1 calc R . . . .
H11B H 0.694247 0.425746 0.147401 0.045 Uiso 1 1 calc R . . . .
C13 C 0.4658(4) 0.4887(2) 0.2129(3) 0.0453(10) Uani 1 1 d . . . . .
H13A H 0.401281 0.514407 0.183770 0.054 Uiso 1 1 calc R . . . .
H13B H 0.501281 0.517728 0.261888 0.054 Uiso 1 1 calc R . . . .
C19 C -0.0657(3) 0.3759(3) 0.3193(4) 0.0528(12) Uani 1 1 d . . . . .
H19A H -0.108771 0.340172 0.282895 0.063 Uiso 1 1 calc R . . . .
H19B H -0.109478 0.392800 0.362871 0.063 Uiso 1 1 calc R . . . .
C18 C -0.0407(4) 0.4381(3) 0.2615(4) 0.0614(14) Uani 1 1 d . . . . .
H18A H -0.001573 0.475280 0.298178 0.074 Uiso 1 1 calc R . . . .
H18B H -0.109533 0.458248 0.231061 0.074 Uiso 1 1 calc R . . . .
C17 C 0.0301(4) 0.4125(3) 0.1936(4) 0.0693(17) Uani 1 1 d . . . . .
H17A H 0.047299 0.452670 0.157937 0.083 Uiso 1 1 calc R . . . .
H17B H -0.011217 0.377683 0.154398 0.083 Uiso 1 1 calc R . . . .
C2A C 0.1905(11) 0.5858(7) 0.3899(7) 0.060(3) Uani 0.493(14) 1 d D U P B 1
C6A C 0.1938(11) 0.5097(8) 0.5201(9) 0.063(4) Uani 0.493(14) 1 d D U P B 1
H6AA H 0.153998 0.489076 0.560675 0.075 Uiso 0.493(14) 1 calc R . P B 1
C7A C 0.1385(8) 0.5551(6) 0.4548(7) 0.055(3) Uani 0.493(14) 1 d D U P B 1
H7AA H 0.064019 0.564994 0.455092 0.066 Uiso 0.493(14) 1 calc R . P B 1
C3A C 0.3007(10) 0.5693(8) 0.3873(9) 0.065(3) Uani 0.493(14) 1 d D U P B 1
H3A H 0.335377 0.586943 0.341832 0.078 Uiso 0.493(14) 1 calc R . P B 1
C5A C 0.3098(11) 0.4939(6) 0.5265(9) 0.073(3) Uani 0.493(14) 1 d D U P B 1
H5AA H 0.348872 0.466633 0.571877 0.088 Uiso 0.493(14) 1 calc R . P B 1
C4A C 0.3607(8) 0.5251(6) 0.4546(8) 0.068(3) Uani 0.493(14) 1 d D U P B 1
H4AA H 0.435044 0.515673 0.452774 0.082 Uiso 0.493(14) 1 calc R . P B 1
C1A C 0.1244(15) 0.6333(9) 0.3217(10) 0.095(5) Uani 0.493(14) 1 d D U P B 1
H1AA H 0.171161 0.650544 0.281351 0.143 Uiso 0.493(14) 1 calc R . P B 1
H1AB H 0.063939 0.606630 0.289545 0.143 Uiso 0.493(14) 1 calc R . P B 1
H1AC H 0.095795 0.673193 0.350678 0.143 Uiso 0.493(14) 1 calc R . P B 1
C1B C 0.1941(17) 0.6416(11) 0.3077(10) 0.123(6) Uani 0.507(14) 1 d D U P B 2
H1BA H 0.262094 0.649150 0.285098 0.185 Uiso 0.507(14) 1 calc R . P B 2
H1BB H 0.139581 0.621994 0.261918 0.185 Uiso 0.507(14) 1 calc R . P B 2
H1BC H 0.167929 0.686408 0.327256 0.185 Uiso 0.507(14) 1 calc R . P B 2
C2B C 0.2137(11) 0.5904(8) 0.3843(9) 0.089(5) Uani 0.507(14) 1 d D U P B 2
C3B C 0.3149(11) 0.5589(11) 0.4171(11) 0.083(4) Uani 0.507(14) 1 d D U P B 2
H3B H 0.377798 0.567481 0.391523 0.100 Uiso 0.507(14) 1 calc R . P B 2
C4B C 0.3178(13) 0.5140(10) 0.4894(11) 0.107(5) Uani 0.507(14) 1 d D U P B 2
H4BA H 0.384075 0.492050 0.513368 0.128 Uiso 0.507(14) 1 calc R . P B 2
C5B C 0.2216(15) 0.5012(12) 0.5274(14) 0.091(6) Uani 0.507(14) 1 d D U P B 2
H5BA H 0.222541 0.471693 0.576581 0.109 Uiso 0.507(14) 1 calc R . P B 2
C6B C 0.1229(12) 0.5358(10) 0.4864(11) 0.107(5) Uani 0.507(14) 1 d D U P B 2
H6BA H 0.058495 0.527068 0.509999 0.129 Uiso 0.507(14) 1 calc R . P B 2
C7B C 0.1147(8) 0.5821(5) 0.4132(8) 0.054(3) Uani 0.507(14) 1 d D U P B 2
H7BA H 0.049365 0.604355 0.387581 0.064 Uiso 0.507(14) 1 calc R . P B 2
Br2A Br 0.2179(6) 0.1545(6) 0.1756(5) 0.0538(3) Uani 0.092(3) 1 d D U P A 2
Br1A Br 0.4789(8) 0.2067(4) 0.1656(6) 0.03375(16) Uani 0.092(3) 1 d D U P A 2

loop_
_atom_site_aniso_label
_atom_site_aniso_U_11
_atom_site_aniso_U_22
_atom_site_aniso_U_33
_atom_site_aniso_U_23
_atom_site_aniso_U_13
_atom_site_aniso_U_12
Br1 0.0409(2) 0.0368(4) 0.0252(2) -0.0059(3) 0.01042(17) 0.0030(3)
Ni1 0.0245(3) 0.0283(3) 0.0212(3) -0.0024(2) 0.0054(2) -0.0024(2)
Br2 0.0399(3) 0.0819(7) 0.0402(3) -0.0247(3) 0.0079(2) -0.0138(3)
P1 0.0202(4) 0.0218(4) 0.0204(4) 0.0019(3) 0.0052(3) 0.0010(3)
P2 0.0210(4) 0.0269(4) 0.0270(4) 0.0020(3) 0.0074(3) -0.0010(3)
C21 0.0240(15) 0.0227(15) 0.0329(17) 0.0012(12) 0.0077(13) -0.0020(12)
C3 0.0229(15) 0.0269(16) 0.0279(16) 0.0046(12) 0.0052(12) 0.0008(12)
C9 0.0264(15) 0.0248(15) 0.0289(16) 0.0049(12) 0.0061(12) -0.0001(12)
C4 0.0265(16) 0.0229(15) 0.0318(17) 0.0036(13) 0.0025(13) 0.0006(12)
C1 0.0293(16) 0.0237(15) 0.0281(16) -0.0024(12) 0.0078(13) -0.0024(12)
C2 0.0293(16) 0.0248(15) 0.0280(16) -0.0009(12) 0.0126(13) 0.0011(12)
C26 0.0253(16) 0.0310(17) 0.0398(19) 0.0061(14) 0.0076(14) 0.0008(13)
C14 0.0299(17) 0.0323(18) 0.047(2) 0.0141(16) 0.0119(15) 0.0039(14)
C10 0.0324(18) 0.0335(18) 0.042(2) 0.0097(15) 0.0159(15) 0.0001(14)
C15 0.0243(16) 0.041(2) 0.039(2) 0.0123(16) 0.0059(14) 0.0011(14)
C8 0.0281(17) 0.0306(17) 0.0370(19) 0.0053(14) -0.0006(14) -0.0042(14)
C22 0.0280(18) 0.0343(19) 0.055(2) 0.0062(17) 0.0010(16) -0.0064(15)
C6 0.0310(18) 0.039(2) 0.044(2) 0.0112(17) -0.0008(16) 0.0080(15)
C5 0.0367(19) 0.0275(17) 0.041(2) 0.0057(15) 0.0045(15) 0.0076(14)
C24 0.042(2) 0.0256(17) 0.055(2) 0.0026(16) 0.0128(18) -0.0034(15)
C25 0.041(2) 0.0304(18) 0.042(2) 0.0088(15) 0.0096(16) -0.0002(15)
C23 0.0307(19) 0.0331(19) 0.069(3) 0.0056(19) 0.0102(18) -0.0068(15)
C20 0.0286(17) 0.038(2) 0.052(2) 0.0147(17) 0.0160(16) 0.0060(15)
C7 0.0280(18) 0.042(2) 0.047(2) 0.0066(17) -0.0006(16) -0.0025(15)
C12 0.045(2) 0.037(2) 0.054(2) 0.0205(18) 0.0162(19) 0.0018(17)
C16 0.0283(19) 0.067(3) 0.059(3) 0.035(2) 0.0129(18) 0.0085(19)
C11 0.0318(18) 0.040(2) 0.044(2) 0.0081(16) 0.0144(16) -0.0037(15)
C13 0.043(2) 0.035(2) 0.062(3) 0.0202(19) 0.0183(19) 0.0064(17)
C19 0.0287(19) 0.055(3) 0.077(3) 0.021(2) 0.015(2) 0.0092(18)
C18 0.034(2) 0.059(3) 0.090(4) 0.032(3) 0.006(2) 0.013(2)
C17 0.040(2) 0.091(4) 0.077(4) 0.052(3) 0.007(2) 0.010(2)
C2A 0.057(6) 0.073(6) 0.054(5) -0.018(4) 0.016(4) -0.015(4)
C6A 0.077(6) 0.050(6) 0.059(6) -0.012(4) 0.005(5) -0.009(5)
C7A 0.056(5) 0.061(6) 0.048(5) -0.003(4) 0.010(4) -0.018(4)
C3A 0.059(6) 0.059(6) 0.078(7) -0.028(5) 0.016(5) -0.014(4)
C5A 0.084(6) 0.046(5) 0.086(7) -0.037(5) 0.000(5) 0.004(5)
C4A 0.060(5) 0.047(5) 0.096(7) -0.041(4) 0.012(4) -0.003(4)
C1A 0.095(9) 0.118(11) 0.072(8) 0.016(7) 0.007(7) -0.015(8)
C1B 0.094(10) 0.204(15) 0.071(8) -0.011(8) 0.010(7) -0.035(10)
C2B 0.066(6) 0.106(8) 0.100(8) -0.035(6) 0.034(5) -0.035(5)
C3B 0.083(7) 0.091(8) 0.085(8) -0.039(6) 0.041(6) -0.020(6)
C4B 0.134(8) 0.088(8) 0.105(8) -0.031(6) 0.040(7) -0.010(7)
C5B 0.114(9) 0.072(8) 0.086(8) -0.005(6) 0.016(6) -0.008(7)
C6B 0.119(8) 0.096(9) 0.108(9) 0.020(6) 0.022(7) 0.002(7)
C7B 0.041(5) 0.053(5) 0.069(6) 0.011(4) 0.015(4) 0.012(4)
Br2A 0.0399(3) 0.0819(7) 0.0402(3) -0.0247(3) 0.0079(2) -0.0138(3)
Br1A 0.0409(2) 0.0368(4) 0.0252(2) -0.0059(3) 0.01042(17) 0.0030(3)

loop_
_atom_type_symbol
_atom_type_description
_atom_type_scat_dispersion_real
_atom_type_scat_dispersion_imag
_atom_type_scat_source
C C 0.0181 0.0091 'International Tables Vol C Tables 4.2.6.8 and 6.1.1.4'
H H 0.0000 0.0000 'International Tables Vol C Tables 4.2.6.8 and 6.1.1.4'
Br Br -0.6763 1.2805 'International Tables Vol C Tables 4.2.6.8 and 6.1.1.4'
Ni Ni -3.0029 0.5091 'International Tables Vol C Tables 4.2.6.8 and 6.1.1.4'
P P 0.2955 0.4335 'International Tables Vol C Tables 4.2.6.8 and 6.1.1.4'

loop_
_exptl_crystal_face_index_h
_exptl_crystal_face_index_k
_exptl_crystal_face_index_l
_exptl_crystal_face_perp_dist
-1 0 0 0.0378
1 0 0 0.0451
0 1 0 0.1009
1 -1 -10 0.1035
-1 -1 10 0.1048
1 4 -9 0.1082
0 -12 -2 0.0802
6 9 -2 0.0899
-4 0 9 0.1014
-4 -10 -3 0.0695
6 4 -7 0.0948
-6 -5 7 0.1079
-1 -7 -8 0.0981
-6 3 8 0.0886
-6 -5 -3 0.0577
-4 6 8 0.1018
-6 -3 -4 0.0634
6 -9 -2 0.0712
4 -2 7 0.0875
-6 8 0 0.0832
-4 2 -7 0.0875
-2 -2 -9 0.0934
-2 9 6 0.1143
3 -11 -2 0.0770
-1 -9 6 0.1302
7 3 -6 0.0846
-8 -3 2 0.0612
-8 2 3 0.0587
-8 3 0 0.0572
-2 12 -1 0.1023
-1 3 -9 0.1006
1 11 -3 0.1081

loop_
_geom_angle_atom_site_label_1
_geom_angle_atom_site_label_2
_geom_angle_atom_site_label_3
_geom_angle
_geom_angle_site_symmetry_1
_geom_angle_site_symmetry_3
_geom_angle_publ_flag
Br1 Ni1 Br2 92.53(3) . . ?
P1 Ni1 Br1 89.39(3) . . ?
P1 Ni1 Br2 171.52(5) . . ?
P1 Ni1 Br2A 169.8(3) . . ?
P1 Ni1 Br1A 85.9(2) . . ?
P2 Ni1 Br1 172.69(4) . . ?
P2 Ni1 Br2 90.60(3) . . ?
P2 Ni1 P1 88.47(3) . . ?
P2 Ni1 Br2A 95.02(16) . . ?
P2 Ni1 Br1A 174.0(2) . . ?
Br1A Ni1 Br2A 90.9(3) . . ?
C3 P1 Ni1 118.09(11) . . ?
C3 P1 C9 104.76(15) . . ?
C9 P1 Ni1 114.62(11) . . ?
C1 P1 Ni1 109.60(11) . . ?
C1 P1 C3 103.95(16) . . ?
C1 P1 C9 104.49(15) . . ?
C21 P2 Ni1 114.64(11) . . ?
C2 P2 Ni1 110.06(10) . . ?
C2 P2 C21 104.53(15) . . ?
C15 P2 Ni1 116.96(13) . . ?
C15 P2 C21 105.02(16) . . ?
C15 P2 C2 104.44(17) . . ?
P2 C21 H21 107.0 . . ?
C26 C21 P2 111.2(2) . . ?
C26 C21 H21 107.0 . . ?
C26 C21 C22 110.4(3) . . ?
C22 C21 P2 114.0(3) . . ?
C22 C21 H21 107.0 . . ?
P1 C3 H3 106.9 . . ?
C4 C3 P1 111.4(2) . . ?
C4 C3 H3 106.9 . . ?
C8 C3 P1 113.4(2) . . ?
C8 C3 H3 106.9 . . ?
C8 C3 C4 110.8(3) . . ?
P1 C9 H9 106.8 . . ?
C14 C9 P1 110.2(2) . . ?
C14 C9 H9 106.8 . . ?
C10 C9 P1 115.7(2) . . ?
C10 C9 H9 106.8 . . ?
C10 C9 C14 110.1(3) . . ?
C3 C4 H4A 109.5 . . ?
C3 C4 H4B 109.5 . . ?
H4A C4 H4B 108.0 . . ?
C5 C4 C3 110.9(3) . . ?
C5 C4 H4A 109.5 . . ?
C5 C4 H4B 109.5 . . ?
P1 C1 H1A 109.3 . . ?
P1 C1 H1B 109.3 . . ?
H1A C1 H1B 107.9 . . ?
C2 C1 P1 111.8(2) . . ?
C2 C1 H1A 109.3 . . ?
C2 C1 H1B 109.3 . . ?
P2 C2 H2A 109.4 . . ?
P2 C2 H2B 109.4 . . ?
C1 C2 P2 111.0(2) . . ?
C1 C2 H2A 109.4 . . ?
C1 C2 H2B 109.4 . . ?
H2A C2 H2B 108.0 . . ?
C21 C26 H26A 109.3 . . ?
C21 C26 H26B 109.3 . . ?
C21 C26 C25 111.5(3) . . ?
H26A C26 H26B 108.0 . . ?
C25 C26 H26A 109.3 . . ?
C25 C26 H26B 109.3 . . ?
C9 C14 H14A 109.4 . . ?
C9 C14 H14B 109.4 . . ?
H14A C14 H14B 108.0 . . ?
C13 C14 C9 111.3(3) . . ?
C13 C14 H14A 109.4 . . ?
C13 C14 H14B 109.4 . . ?
C9 C10 H10A 109.5 . . ?
C9 C10 H10B 109.5 . . ?
C9 C10 C11 110.6(3) . . ?
H10A C10 H10B 108.1 . . ?
C11 C10 H10A 109.5 . . ?
C11 C10 H10B 109.5 . . ?
P2 C15 H15 106.8 . . ?
C20 C15 P2 114.6(3) . . ?
C20 C15 H15 106.8 . . ?
C20 C15 C16 109.9(3) . . ?
C16 C15 P2 111.6(2) . . ?
C16 C15 H15 106.8 . . ?
C3 C8 H8A 109.5 . . ?
C3 C8 H8B 109.5 . . ?
C3 C8 C7 110.5(3) . . ?
H8A C8 H8B 108.1 . . ?
C7 C8 H8A 109.5 . . ?
C7 C8 H8B 109.5 . . ?
C21 C22 H22A 109.6 . . ?
C21 C22 H22B 109.6 . . ?
H22A C22 H22B 108.1 . . ?
C23 C22 C21 110.4(3) . . ?
C23 C22 H22A 109.6 . . ?
C23 C22 H22B 109.6 . . ?
H6A C6 H6B 108.0 . . ?
C5 C6 H6A 109.5 . . ?
C5 C6 H6B 109.5 . . ?
C5 C6 C7 110.9(3) . . ?
C7 C6 H6A 109.5 . . ?
C7 C6 H6B 109.5 . . ?
C4 C5 H5A 109.3 . . ?
C4 C5 H5B 109.3 . . ?
C6 C5 C4 111.8(3) . . ?
C6 C5 H5A 109.3 . . ?
C6 C5 H5B 109.3 . . ?
H5A C5 H5B 107.9 . . ?
H24A C24 H24B 108.1 . . ?
C25 C24 H24A 109.5 . . ?
C25 C24 H24B 109.5 . . ?
C23 C24 H24A 109.5 . . ?
C23 C24 H24B 109.5 . . ?
C23 C24 C25 110.6(3) . . ?
C26 C25 H25A 109.2 . . ?
C26 C25 H25B 109.2 . . ?
C24 C25 C26 112.0(3) . . ?
C24 C25 H25A 109.2 . . ?
C24 C25 H25B 109.2 . . ?
H25A C25 H25B 107.9 . . ?
C22 C23 H23A 109.6 . . ?
C22 C23 H23B 109.6 . . ?
C24 C23 C22 110.4(3) . . ?
C24 C23 H23A 109.6 . . ?
C24 C23 H23B 109.6 . . ?
H23A C23 H23B 108.1 . . ?
C15 C20 H20A 109.6 . . ?
C15 C20 H20B 109.6 . . ?
H20A C20 H20B 108.1 . . ?
C19 C20 C15 110.4(4) . . ?
C19 C20 H20A 109.6 . . ?
C19 C20 H20B 109.6 . . ?
C8 C7 H7A 109.5 . . ?
C8 C7 H7B 109.5 . . ?
C6 C7 C8 110.8(3) . . ?
C6 C7 H7A 109.5 . . ?
C6 C7 H7B 109.5 . . ?
H7A C7 H7B 108.1 . . ?
H12A C12 H12B 108.1 . . ?
C11 C12 H12A 109.5 . . ?
C11 C12 H12B 109.5 . . ?
C13 C12 H12A 109.5 . . ?
C13 C12 H12B 109.5 . . ?
C13 C12 C11 110.9(3) . . ?
C15 C16 H16A 109.6 . . ?
C15 C16 H16B 109.6 . . ?
H16A C16 H16B 108.1 . . ?
C17 C16 C15 110.5(3) . . ?
C17 C16 H16A 109.6 . . ?
C17 C16 H16B 109.6 . . ?
C10 C11 H11A 109.6 . . ?
C10 C11 H11B 109.6 . . ?
C12 C11 C10 110.5(3) . . ?
C12 C11 H11A 109.6 . . ?
C12 C11 H11B 109.6 . . ?
H11A C11 H11B 108.1 . . ?
C14 C13 H13A 109.4 . . ?
C14 C13 H13B 109.4 . . ?
C12 C13 C14 111.1(3) . . ?
C12 C13 H13A 109.4 . . ?
C12 C13 H13B 109.4 . . ?
H13A C13 H13B 108.0 . . ?
C20 C19 H19A 109.5 . . ?
C20 C19 H19B 109.5 . . ?
H19A C19 H19B 108.1 . . ?
C18 C19 C20 110.8(3) . . ?
C18 C19 H19A 109.5 . . ?
C18 C19 H19B 109.5 . . ?
C19 C18 H18A 109.7 . . ?
C19 C18 H18B 109.7 . . ?
C19 C18 C17 110.0(4) . . ?
H18A C18 H18B 108.2 . . ?
C17 C18 H18A 109.7 . . ?
C17 C18 H18B 109.7 . . ?
C16 C17 H17A 109.5 . . ?
C16 C17 H17B 109.5 . . ?
C18 C17 C16 110.7(4) . . ?
C18 C17 H17A 109.5 . . ?
C18 C17 H17B 109.5 . . ?
H17A C17 H17B 108.1 . . ?
C7A C2A C3A 119.0(10) . . ?
C7A C2A C1A 119.0(12) . . ?
C3A C2A C1A 122.0(12) . . ?
C7A C6A H6AA 118.9 . . ?
C7A C6A C5A 122.2(10) . . ?
C5A C6A H6AA 118.9 . . ?
C2A C7A C6A 122.6(8) . . ?
C2A C7A H7AA 118.7 . . ?
C6A C7A H7AA 118.7 . . ?
C2A C3A H3A 120.1 . . ?
C2A C3A C4A 119.9(9) . . ?
C4A C3A H3A 120.1 . . ?
C6A C5A H5AA 123.3 . . ?
C6A C5A C4A 113.5(11) . . ?
C4A C5A H5AA 123.3 . . ?
C3A C4A C5A 122.6(8) . . ?
C3A C4A H4AA 118.7 . . ?
C5A C4A H4AA 118.7 . . ?
C2A C1A H1AA 109.5 . . ?
C2A C1A H1AB 109.5 . . ?
C2A C1A H1AC 109.5 . . ?
H1AA C1A H1AB 109.5 . . ?
H1AA C1A H1AC 109.5 . . ?
H1AB C1A H1AC 109.5 . . ?
H1BA C1B H1BB 109.5 . . ?
H1BA C1B H1BC 109.5 . . ?
H1BB C1B H1BC 109.5 . . ?
C2B C1B H1BA 109.5 . . ?
C2B C1B H1BB 109.5 . . ?
C2B C1B H1BC 109.5 . . ?
C3B C2B C1B 125.1(14) . . ?
C7B C2B C1B 106.5(13) . . ?
C7B C2B C3B 128.3(13) . . ?
C2B C3B H3B 121.5 . . ?
C4B C3B C2B 117.1(10) . . ?
C4B C3B H3B 121.5 . . ?
C3B C4B H4BA 119.6 . . ?
C3B C4B C5B 120.9(11) . . ?
C5B C4B H4BA 119.6 . . ?
C4B C5B H5BA 121.8 . . ?
C4B C5B C6B 116.3(14) . . ?
C6B C5B H5BA 121.8 . . ?
C5B C6B H6BA 117.3 . . ?
C7B C6B C5B 125.4(11) . . ?
C7B C6B H6BA 117.3 . . ?
C2B C7B C6B 111.9(9) . . ?
C2B C7B H7BA 124.0 . . ?
C6B C7B H7BA 124.0 . . ?

loop_
_geom_bond_atom_site_label_1
_geom_bond_atom_site_label_2
_geom_bond_distance
_geom_bond_site_symmetry_2
_geom_bond_publ_flag
Br1 Ni1 2.3374(8) . ?
Ni1 Br2 2.3668(7) . ?
Ni1 P1 2.1695(9) . ?
Ni1 P2 2.1660(9) . ?
Ni1 Br2A 2.385(6) . ?
Ni1 Br1A 2.333(8) . ?
P1 C3 1.840(3) . ?
P1 C9 1.850(3) . ?
P1 C1 1.834(3) . ?
P2 C21 1.849(3) . ?
P2 C2 1.839(3) . ?
P2 C15 1.829(4) . ?
C21 H21 0.9800 . ?
C21 C26 1.527(5) . ?
C21 C22 1.535(5) . ?
C3 H3 0.9800 . ?
C3 C4 1.540(4) . ?
C3 C8 1.532(5) . ?
C9 H9 0.9800 . ?
C9 C14 1.541(5) . ?
C9 C10 1.518(5) . ?
C4 H4A 0.9700 . ?
C4 H4B 0.9700 . ?
C4 C5 1.529(5) . ?
C1 H1A 0.9700 . ?
C1 H1B 0.9700 . ?
C1 C2 1.524(5) . ?
C2 H2A 0.9700 . ?
C2 H2B 0.9700 . ?
C26 H26A 0.9700 . ?
C26 H26B 0.9700 . ?
C26 C25 1.533(5) . ?
C14 H14A 0.9700 . ?
C14 H14B 0.9700 . ?
C14 C13 1.527(5) . ?
C10 H10A 0.9700 . ?
C10 H10B 0.9700 . ?
C10 C11 1.525(5) . ?
C15 H15 0.9800 . ?
C15 C20 1.534(5) . ?
C15 C16 1.537(5) . ?
C8 H8A 0.9700 . ?
C8 H8B 0.9700 . ?
C8 C7 1.535(5) . ?
C22 H22A 0.9700 . ?
C22 H22B 0.9700 . ?
C22 C23 1.532(5) . ?
C6 H6A 0.9700 . ?
C6 H6B 0.9700 . ?
C6 C5 1.524(6) . ?
C6 C7 1.524(5) . ?
C5 H5A 0.9700 . ?
C5 H5B 0.9700 . ?
C24 H24A 0.9700 . ?
C24 H24B 0.9700 . ?
C24 C25 1.520(6) . ?
C24 C23 1.518(6) . ?
C25 H25A 0.9700 . ?
C25 H25B 0.9700 . ?
C23 H23A 0.9700 . ?
C23 H23B 0.9700 . ?
C20 H20A 0.9700 . ?
C20 H20B 0.9700 . ?
C20 C19 1.529(5) . ?
C7 H7A 0.9700 . ?
C7 H7B 0.9700 . ?
C12 H12A 0.9700 . ?
C12 H12B 0.9700 . ?
C12 C11 1.520(6) . ?
C12 C13 1.506(6) . ?
C16 H16A 0.9700 . ?
C16 H16B 0.9700 . ?
C16 C17 1.533(6) . ?
C11 H11A 0.9700 . ?
C11 H11B 0.9700 . ?
C13 H13A 0.9700 . ?
C13 H13B 0.9700 . ?
C19 H19A 0.9700 . ?
C19 H19B 0.9700 . ?
C19 C18 1.520(6) . ?
C18 H18A 0.9700 . ?
C18 H18B 0.9700 . ?
C18 C17 1.530(8) . ?
C17 H17A 0.9700 . ?
C17 H17B 0.9700 . ?
C2A C7A 1.384(11) . ?
C2A C3A 1.388(11) . ?
C2A C1A 1.505(8) . ?
C6A H6AA 0.9300 . ?
C6A C7A 1.399(12) . ?
C6A C5A 1.437(12) . ?
C7A H7AA 0.9300 . ?
C3A H3A 0.9300 . ?
C3A C4A 1.429(12) . ?
C5A H5AA 0.9300 . ?
C5A C4A 1.465(12) . ?
C4A H4AA 0.9300 . ?
C1A H1AA 0.9600 . ?
C1A H1AB 0.9600 . ?
C1A H1AC 0.9600 . ?
C1B H1BA 0.9600 . ?
C1B H1BB 0.9600 . ?
C1B H1BC 0.9600 . ?
C1B C2B 1.501(9) . ?
C2B C3B 1.390(12) . ?
C2B C7B 1.361(11) . ?
C3B H3B 0.9300 . ?
C3B C4B 1.383(12) . ?
C4B H4BA 0.9300 . ?
C4B C5B 1.412(13) . ?
C5B H5BA 0.9300 . ?
C5B C6B 1.425(13) . ?
C6B H6BA 0.9300 . ?
C6B C7B 1.405(12) . ?
C7B H7BA 0.9300 . ?

loop_
_exptl_oxdiff_crystal_face_indexfrac_h
_exptl_oxdiff_crystal_face_indexfrac_k
_exptl_oxdiff_crystal_face_indexfrac_l
_exptl_oxdiff_crystal_face_x
_exptl_oxdiff_crystal_face_y
_exptl_oxdiff_crystal_face_z
-1.0000 0.0001 -0.0000 -0.0057 -0.1273 0.0086
1.0000 -0.0001 0.0000 0.0057 0.1273 -0.0086
0.0000 1.0000 -0.0000 0.0709 -0.0060 -0.0416
0.8170 -1.1907 -9.8631 0.4178 -0.0122 0.9084
-0.8849 -0.7691 9.8942 -0.5588 0.0156 -0.8291
0.9483 4.2515 -9.2890 0.7757 -0.0208 0.6307
-0.1972 -11.7927 -2.2490 -0.7243 0.0172 0.6893
5.5665 8.5722 -1.9659 0.7390 0.6327 -0.2314
-4.2142 -0.1378 9.1345 -0.4946 -0.4214 -0.7601
-4.0739 -9.5618 -2.5194 -0.5744 -0.4929 0.6535
5.5842 4.3225 -7.1205 0.6977 0.5959 0.3977
-5.7207 -5.0399 6.5583 -0.7210 -0.6160 -0.3173
-1.0194 -6.5120 -7.9741 -0.0655 -0.1906 0.9795
-5.5426 2.8070 7.7299 -0.2224 -0.6255 -0.7478
-6.3859 -5.3752 -2.6034 -0.2863 -0.8132 0.5067
-3.8457 5.7855 7.9477 -0.0124 -0.4246 -0.9053
-6.4521 -2.6316 -4.0146 -0.0208 -0.8556 0.5171
5.5283 -8.6793 -1.5599 -0.5057 0.7359 0.4503
4.4420 -1.7649 7.1148 -0.4590 0.6648 -0.5894
-5.8301 8.0815 -0.0767 0.5441 -0.7912 -0.2792
-4.4420 1.7649 -7.1148 0.4590 -0.6648 0.5894
-2.2849 -2.2638 -8.7551 0.2682 -0.3867 0.8823
-1.7045 9.0841 6.4855 0.3076 -0.1901 -0.9323
2.9166 -11.1406 -2.0119 -0.6723 0.4125 0.6147
-0.8573 -9.4703 6.1960 -0.9894 0.0249 -0.1430
6.6086 3.2043 -6.0639 0.5709 0.7462 0.3426
-7.7028 -2.8817 1.6777 -0.3329 -0.9422 0.0385
-7.7580 2.1389 2.6121 -0.0241 -0.9675 -0.2517
-7.5501 3.4721 0.4256 0.1820 -0.9763 -0.1170
-1.7766 11.6743 -1.1474 0.8761 -0.3101 -0.3692
-0.8469 3.2322 -9.2193 0.6897 -0.2423 0.6824
1.4263 11.4778 -2.9104 0.9693 0.0767 -0.2337
